data_1534831
loop_
_publ_author_name
'Lyakhov, A.S.'
'Tuchkovskii, G.K.'
'Lutsko, V.A.'
'Palkina, K.K.'

_publ_section_title
;
 Crystal structure of GaH2P3O10-II
;
_journal_name_full 'Zhurnal Neorganicheskoi Khimii'
_journal_page_first 1415
_journal_page_last 1417
_journal_volume 36
_journal_year 1991
_chemical_formula_sum 'Ga H2 O10 P3'
_chemical_name_systematic 'Ga H2 P3 O10'
_space_group_IT_number 14
_symmetry_space_group_name_Hall '-P 2yn'
_symmetry_space_group_name_H-M 'P 1 21/n 1'
_cell_angle_alpha 90
_cell_angle_beta 102.14
_cell_angle_gamma 90
_cell_formula_units_Z 4
_cell_length_a 7.294
_cell_length_b 8.664
_cell_length_c 11.662
_cell_volume 720.501
_citation_journal_id_ASTM ZNOKAQ
_cod_data_source_file Lyakhov_ZNOKAQ_1991_1154.cif
_cod_data_source_block H2Ga1O10P3
_cod_original_cell_volume 720.5012
_cod_original_sg_symbol_Hall '-P 2ybc (x-z,y,z)'
_cod_original_formula_sum 'H2 Ga1 O10 P3'
_cod_database_code 1534831

loop_
_symmetry_equiv_pos_as_xyz
x,y,z
-x+1/2,y+1/2,-z+1/2
-x,-y,-z
x-1/2,-y-1/2,z-1/2

loop_
_atom_site_label
_atom_site_type_symbol
_atom_site_fract_x
_atom_site_fract_y
_atom_site_fract_z
_atom_site_occupancy
_atom_site_U_iso_or_equiv
O4 O-2 0.1269 0.497 0.1631 1 0.0
O10 O-2 -0.3695 0.7575 0.4621 1 0.0
O9 O-2 0.1916 0.4208 0.3934 1 0.0
O8 O-2 -0.3241 0.9302 0.2497 1 0.0
H2 H+1 -0.34 0.81 0.417 1 0.0
O1 O-2 0.4777 0.4658 0.205 1 0.0
O2 O-2 0.2969 0.4241 0.0077 1 0.0
O7 O-2 0.1147 0.2743 -0.1872 1 0.0
P1 P+5 0.2802 0.3968 0.1358 1 0.0
O3 O-2 -0.3508 0.4783 0.4124 1 0.0
P2 P+5 -0.3505 0.3936 0.2928 1 0.0
O6 O-2 -0.0671 0.6487 0.4252 1 0.0
Ga1 Ga+3 0.04201 0.57228 0.29524 1 0.0
P3 P+5 -0.2317 0.6202 0.4797 1 0.0
O5 O-2 0.2307 0.7295 0.3327 1 0.0
H1 H+1 0.195 0.38 -0.032 1 0.0
